data_7106313
loop_
_publ_author_name
'Zhongxuan Xu'
'Kun Huang'
'Tong Liu'
'Mingjin Xie'
'Hongbin Zhang'

_publ_section_title
;
 Synthesis of spirocyclic ?-keto-lactams: copper catalyzed process
;
_journal_name_full Chem.Commun.
_journal_page_first 4923
_journal_paper_doi 10.1039/c1cc10916b
_journal_volume 47
_journal_year 2011
_chemical_formula_moiety 'C22 H21 N O3'
_chemical_formula_sum 'C22 H21 N O3'
_chemical_formula_weight 347.40
_chemical_name_systematic
;

?

;
_space_group_IT_number 14
_symmetry_cell_setting monoclinic
_symmetry_space_group_name_Hall '-P 2ybc'
_symmetry_space_group_name_H-M 'P 1 21/c 1'
_atom_sites_solution_hydrogens geom
_atom_sites_solution_primary direct
_atom_sites_solution_secondary difmap
_audit_creation_method SHELXL-97
_cell_angle_alpha 90.00
_cell_angle_beta 101.793(4)
_cell_angle_gamma 90.00
_cell_formula_units_Z 4
_cell_length_a 8.281(3)
_cell_length_b 17.475(6)
_cell_length_c 12.655(4)
_cell_measurement_reflns_used 2080
_cell_measurement_temperature 298(2)
_cell_measurement_theta_max 21.99
_cell_measurement_theta_min 2.33
_cell_volume 1792.7(11)
_computing_cell_refinement 'Bruker Apex II'
_computing_data_collection 'Bruker Apex II'
_computing_data_reduction 'Bruker SAINT'
_computing_molecular_graphics 'Bruker SHELXTL'
_computing_publication_material 'Bruker SHELXTL'
_computing_structure_refinement 'SHELXL-97 (Sheldrick, 1997)'
_computing_structure_solution 'SHELXS-97 (Sheldrick, 1990)'
_diffrn_ambient_temperature 298(2)
_diffrn_measured_fraction_theta_full 0.984
_diffrn_measured_fraction_theta_max 0.914
_diffrn_measurement_device_type 'CCD area detector'
_diffrn_measurement_method 'phi and omega scans'
_diffrn_radiation_monochromator graphite
_diffrn_radiation_source 'fine-focus sealed tube'
_diffrn_radiation_type MoK\a
_diffrn_radiation_wavelength 0.71073
_diffrn_reflns_av_R_equivalents 0.0377
_diffrn_reflns_av_sigmaI/netI 0.0479
_diffrn_reflns_limit_h_max 10
_diffrn_reflns_limit_h_min -10
_diffrn_reflns_limit_k_max 21
_diffrn_reflns_limit_k_min -23
_diffrn_reflns_limit_l_max 16
_diffrn_reflns_limit_l_min -12
_diffrn_reflns_number 12206
_diffrn_reflns_theta_full 28.65
_diffrn_reflns_theta_max 28.65
_diffrn_reflns_theta_min 2.02
_exptl_absorpt_coefficient_mu 0.086
_exptl_absorpt_correction_T_max 0.9839
_exptl_absorpt_correction_T_min 0.9756
_exptl_absorpt_correction_type multi-scan
_exptl_absorpt_process_details Sadabs
_exptl_crystal_colour colourless
_exptl_crystal_density_diffrn 1.287
_exptl_crystal_density_method 'not measured'
_exptl_crystal_description block
_exptl_crystal_F_000 736
_exptl_crystal_size_max 0.29
_exptl_crystal_size_mid 0.23
_exptl_crystal_size_min 0.19
_refine_diff_density_max 0.210
_refine_diff_density_min -0.160
_refine_diff_density_rms 0.035
_refine_ls_extinction_coef 0.0064(10)
_refine_ls_extinction_expression Fc^*^=kFc[1+0.001xFc^2^\l^3^/sin(2\q)]^-1/4^
_refine_ls_extinction_method SHELXL
_refine_ls_goodness_of_fit_ref 1.017
_refine_ls_hydrogen_treatment constr
_refine_ls_matrix_type full
_refine_ls_number_parameters 237
_refine_ls_number_reflns 4219
_refine_ls_number_restraints 0
_refine_ls_restrained_S_all 1.017
_refine_ls_R_factor_all 0.1003
_refine_ls_R_factor_gt 0.0530
_refine_ls_shift/su_max 0.000
_refine_ls_shift/su_mean 0.000
_refine_ls_structure_factor_coef Fsqd
_refine_ls_weighting_details 'calc w=1/[\s^2^(Fo^2^)+(0.0465P)^2^+0.3301P] where P=(Fo^2^+2Fc^2^)/3'
_refine_ls_weighting_scheme calc
_refine_ls_wR_factor_gt 0.1073
_refine_ls_wR_factor_ref 0.1285
_reflns_number_gt 2573
_reflns_number_total 4219
_reflns_threshold_expression >2sigma(I)
_cod_data_source_file c1cc10916b.txt
_cod_data_source_block 101220a_0m
_cod_original_cell_volume 1792.6(10)
_cod_original_sg_symbol_H-M P2(1)/c
_cod_database_code 7106313

loop_
_symmetry_equiv_pos_as_xyz
'x, y, z'
'-x, y+1/2, -z+1/2'
'-x, -y, -z'
'x, -y-1/2, z-1/2'

loop_
_atom_site_label
_atom_site_type_symbol
_atom_site_fract_x
_atom_site_fract_y
_atom_site_fract_z
_atom_site_U_iso_or_equiv
_atom_site_adp_type
_atom_site_occupancy
_atom_site_symmetry_multiplicity
_atom_site_calc_flag
_atom_site_refinement_flags
_atom_site_disorder_assembly
_atom_site_disorder_group
N1 N 0.26073(17) 0.19146(9) 0.47167(12) 0.0446(4) Uani 1 1 d . . .
O1 O 0.31644(14) 0.29174(7) 0.66882(10) 0.0433(3) Uani 1 1 d . . .
O2 O 0.01784(15) 0.24608(9) 0.37313(11) 0.0623(4) Uani 1 1 d . . .
O3 O 0.89989(15) 0.28323(9) 0.65199(12) 0.0607(4) Uani 1 1 d . . .
H3 H 0.9450 0.2783 0.7156 0.091 Uiso 1 1 calc R . .
C1 C 0.40131(19) 0.24321(10) 0.51508(14) 0.0373(4) Uani 1 1 d . . .
C2 C 0.5436(2) 0.23056(11) 0.46115(16) 0.0467(5) Uani 1 1 d . . .
H2 H 0.5215 0.2233 0.3868 0.056 Uiso 1 1 calc R . .
C3 C 0.6985(2) 0.22917(11) 0.51308(16) 0.0493(5) Uani 1 1 d . . .
H3A H 0.7804 0.2195 0.4743 0.059 Uiso 1 1 calc R . .
C4 C 0.7478(2) 0.24256(11) 0.63176(16) 0.0451(5) Uani 1 1 d . . .
H4 H 0.7632 0.1932 0.6692 0.054 Uiso 1 1 calc R . .
C5 C 0.6149(2) 0.28742(11) 0.67078(14) 0.0412(4) Uani 1 1 d . . .
H5A H 0.6099 0.3388 0.6414 0.049 Uiso 1 1 calc R . .
H5B H 0.6427 0.2913 0.7489 0.049 Uiso 1 1 calc R . .
C6 C 0.44667(19) 0.24933(10) 0.63668(14) 0.0370(4) Uani 1 1 d . . .
H6 H 0.4513 0.1979 0.6680 0.044 Uiso 1 1 calc R . .
C7 C 0.2401(2) 0.34307(10) 0.58342(15) 0.0416(5) Uani 1 1 d . . .
H7 H 0.1205 0.3394 0.5780 0.050 Uiso 1 1 calc R . .
C8 C 0.2775(2) 0.31004(11) 0.47827(15) 0.0416(4) Uani 1 1 d . . .
H8 H 0.3089 0.3471 0.4279 0.050 Uiso 1 1 calc R . .
C9 C 0.1572(2) 0.24771(11) 0.42861(15) 0.0466(5) Uani 1 1 d . . .
C10 C 0.2872(2) 0.42615(10) 0.60575(16) 0.0428(4) Uani 1 1 d . . .
C11 C 0.3819(3) 0.45120(12) 0.70142(18) 0.0606(6) Uani 1 1 d . . .
H11 H 0.4259 0.4158 0.7544 0.073 Uiso 1 1 calc R . .
C12 C 0.4130(3) 0.52841(13) 0.7202(2) 0.0774(8) Uani 1 1 d . . .
H12 H 0.4782 0.5442 0.7853 0.093 Uiso 1 1 calc R . .
C13 C 0.3489(3) 0.58124(13) 0.6444(2) 0.0717(7) Uani 1 1 d . . .
H13 H 0.3701 0.6330 0.6575 0.086 Uiso 1 1 calc R . .
C14 C 0.2534(4) 0.55797(13) 0.5488(2) 0.0834(8) Uani 1 1 d . . .
H14 H 0.2086 0.5938 0.4966 0.100 Uiso 1 1 calc R . .
C15 C 0.2237(3) 0.48084(13) 0.5299(2) 0.0739(7) Uani 1 1 d . . .
H15 H 0.1591 0.4654 0.4644 0.089 Uiso 1 1 calc R . .
C16 C 0.2512(3) 0.10902(11) 0.46379(17) 0.0561(6) Uani 1 1 d . . .
H16A H 0.3587 0.0896 0.4577 0.067 Uiso 1 1 calc R . .
H16B H 0.1741 0.0956 0.3978 0.067 Uiso 1 1 calc R . .
C17 C 0.1985(2) 0.06902(10) 0.55716(16) 0.0461(5) Uani 1 1 d . . .
C18 C 0.1277(2) 0.10755(12) 0.63121(17) 0.0516(5) Uani 1 1 d . . .
H18 H 0.1145 0.1604 0.6260 0.062 Uiso 1 1 calc R . .
C19 C 0.0762(3) 0.06818(13) 0.71335(19) 0.0655(6) Uani 1 1 d . . .
H19 H 0.0285 0.0947 0.7629 0.079 Uiso 1 1 calc R . .
C20 C 0.0949(3) -0.00962(15) 0.7220(2) 0.0768(8) Uani 1 1 d . . .
H20 H 0.0608 -0.0359 0.7775 0.092 Uiso 1 1 calc R . .
C21 C 0.1643(3) -0.04850(14) 0.6484(2) 0.0759(8) Uani 1 1 d . . .
H21 H 0.1762 -0.1014 0.6537 0.091 Uiso 1 1 calc R . .
C22 C 0.2167(3) -0.00963(12) 0.5665(2) 0.0626(6) Uani 1 1 d . . .
H22 H 0.2645 -0.0364 0.5173 0.075 Uiso 1 1 calc R . .

loop_
_atom_site_aniso_label
_atom_site_aniso_U_11
_atom_site_aniso_U_22
_atom_site_aniso_U_33
_atom_site_aniso_U_23
_atom_site_aniso_U_13
_atom_site_aniso_U_12
N1 0.0379(8) 0.0485(9) 0.0439(10) -0.0012(7) 0.0002(7) -0.0098(7)
O1 0.0416(7) 0.0493(8) 0.0412(8) 0.0080(6) 0.0137(6) 0.0040(6)
O2 0.0383(7) 0.0894(11) 0.0513(9) -0.0077(8) -0.0092(6) -0.0017(7)
O3 0.0333(7) 0.0906(11) 0.0543(10) 0.0059(8) -0.0002(6) -0.0116(7)
C1 0.0314(9) 0.0429(10) 0.0358(10) 0.0007(8) 0.0024(7) -0.0065(7)
C2 0.0443(11) 0.0600(12) 0.0362(11) -0.0057(9) 0.0091(8) -0.0063(9)
C3 0.0402(10) 0.0615(13) 0.0487(13) -0.0073(10) 0.0147(9) -0.0015(9)
C4 0.0308(9) 0.0554(12) 0.0476(12) 0.0049(9) 0.0043(8) -0.0028(8)
C5 0.0386(10) 0.0528(11) 0.0312(10) -0.0008(8) 0.0042(8) -0.0070(8)
C6 0.0341(9) 0.0416(10) 0.0356(10) 0.0041(8) 0.0075(7) -0.0012(8)
C7 0.0324(9) 0.0493(11) 0.0424(11) 0.0055(9) 0.0058(8) 0.0005(8)
C8 0.0347(9) 0.0495(11) 0.0385(11) 0.0082(9) 0.0025(8) -0.0029(8)
C9 0.0387(10) 0.0642(13) 0.0350(11) -0.0006(10) 0.0032(8) -0.0048(9)
C10 0.0360(9) 0.0465(11) 0.0448(12) 0.0042(9) 0.0062(8) 0.0007(8)
C11 0.0767(15) 0.0507(13) 0.0487(14) 0.0006(10) -0.0003(11) 0.0113(11)
C12 0.0943(19) 0.0592(15) 0.0658(17) -0.0145(13) -0.0141(14) 0.0055(13)
C13 0.0904(17) 0.0481(13) 0.0714(18) -0.0034(12) 0.0046(14) -0.0066(12)
C14 0.120(2) 0.0478(14) 0.0724(19) 0.0124(13) -0.0032(16) -0.0001(14)
C15 0.0938(18) 0.0548(14) 0.0587(16) 0.0053(11) -0.0181(13) -0.0035(12)
C16 0.0544(12) 0.0532(13) 0.0595(15) -0.0140(10) 0.0091(10) -0.0112(10)
C17 0.0362(9) 0.0421(11) 0.0542(13) -0.0043(9) -0.0046(9) -0.0056(8)
C18 0.0524(12) 0.0444(11) 0.0567(14) 0.0023(10) 0.0079(10) -0.0037(9)
C19 0.0687(15) 0.0688(16) 0.0581(15) 0.0006(12) 0.0106(11) -0.0138(12)
C20 0.0893(19) 0.0687(17) 0.0624(17) 0.0138(14) -0.0079(14) -0.0286(14)
C21 0.0810(17) 0.0452(13) 0.087(2) 0.0128(14) -0.0169(15) -0.0103(12)
C22 0.0540(13) 0.0455(13) 0.0795(17) -0.0084(12) -0.0070(12) 0.0006(10)

loop_
_atom_type_symbol
_atom_type_description
_atom_type_scat_dispersion_real
_atom_type_scat_dispersion_imag
_atom_type_scat_source
C C 0.0033 0.0016 'International Tables Vol C Tables 4.2.6.8 and 6.1.1.4'
H H 0.0000 0.0000 'International Tables Vol C Tables 4.2.6.8 and 6.1.1.4'
N N 0.0061 0.0033 'International Tables Vol C Tables 4.2.6.8 and 6.1.1.4'
O O 0.0106 0.0060 'International Tables Vol C Tables 4.2.6.8 and 6.1.1.4'

loop_
_geom_angle_atom_site_label_1
_geom_angle_atom_site_label_2
_geom_angle_atom_site_label_3
_geom_angle
_geom_angle_site_symmetry_1
_geom_angle_site_symmetry_3
_geom_angle_publ_flag
C9 N1 C16 132.83(16) . . ?
C9 N1 C1 95.23(14) . . ?
C16 N1 C1 131.21(15) . . ?
C6 O1 C7 110.35(13) . . ?
C4 O3 H3 109.5 . . ?
N1 C1 C2 111.84(15) . . ?
N1 C1 C6 115.58(14) . . ?
C2 C1 C6 114.87(14) . . ?
N1 C1 C8 85.86(12) . . ?
C2 C1 C8 120.37(15) . . ?
C6 C1 C8 105.21(14) . . ?
C3 C2 C1 123.62(18) . . ?
C3 C2 H2 118.2 . . ?
C1 C2 H2 118.2 . . ?
C2 C3 C4 122.53(17) . . ?
C2 C3 H3A 118.7 . . ?
C4 C3 H3A 118.7 . . ?
O3 C4 C3 108.03(15) . . ?
O3 C4 C5 111.00(16) . . ?
C3 C4 C5 109.99(15) . . ?
O3 C4 H4 109.3 . . ?
C3 C4 H4 109.3 . . ?
C5 C4 H4 109.3 . . ?
C4 C5 C6 111.39(15) . . ?
C4 C5 H5A 109.3 . . ?
C6 C5 H5A 109.3 . . ?
C4 C5 H5B 109.3 . . ?
C6 C5 H5B 109.3 . . ?
H5A C5 H5B 108.0 . . ?
O1 C6 C1 106.29(13) . . ?
O1 C6 C5 112.99(14) . . ?
C1 C6 C5 109.97(14) . . ?
O1 C6 H6 109.2 . . ?
C1 C6 H6 109.2 . . ?
C5 C6 H6 109.2 . . ?
O1 C7 C10 113.46(15) . . ?
O1 C7 C8 106.19(14) . . ?
C10 C7 C8 115.52(15) . . ?
O1 C7 H7 107.1 . . ?
C10 C7 H7 107.1 . . ?
C8 C7 H7 107.1 . . ?
C9 C8 C7 113.27(15) . . ?
C9 C8 C1 85.54(14) . . ?
C7 C8 C1 104.99(14) . . ?
C9 C8 H8 116.2 . . ?
C7 C8 H8 116.2 . . ?
C1 C8 H8 116.2 . . ?
O2 C9 N1 131.66(19) . . ?
O2 C9 C8 135.63(19) . . ?
N1 C9 C8 92.69(14) . . ?
C11 C10 C15 117.42(19) . . ?
C11 C10 C7 123.31(17) . . ?
C15 C10 C7 119.12(18) . . ?
C10 C11 C12 121.0(2) . . ?
C10 C11 H11 119.5 . . ?
C12 C11 H11 119.5 . . ?
C13 C12 C11 120.6(2) . . ?
C13 C12 H12 119.7 . . ?
C11 C12 H12 119.7 . . ?
C12 C13 C14 119.7(2) . . ?
C12 C13 H13 120.2 . . ?
C14 C13 H13 120.2 . . ?
C13 C14 C15 119.6(2) . . ?
C13 C14 H14 120.2 . . ?
C15 C14 H14 120.2 . . ?
C10 C15 C14 121.7(2) . . ?
C10 C15 H15 119.1 . . ?
C14 C15 H15 119.1 . . ?
N1 C16 C17 115.29(17) . . ?
N1 C16 H16A 108.5 . . ?
C17 C16 H16A 108.5 . . ?
N1 C16 H16B 108.5 . . ?
C17 C16 H16B 108.5 . . ?
H16A C16 H16B 107.5 . . ?
C18 C17 C22 118.7(2) . . ?
C18 C17 C16 122.43(18) . . ?
C22 C17 C16 118.8(2) . . ?
C17 C18 C19 120.5(2) . . ?
C17 C18 H18 119.8 . . ?
C19 C18 H18 119.8 . . ?
C20 C19 C18 120.4(2) . . ?
C20 C19 H19 119.8 . . ?
C18 C19 H19 119.8 . . ?
C19 C20 C21 119.6(2) . . ?
C19 C20 H20 120.2 . . ?
C21 C20 H20 120.2 . . ?
C20 C21 C22 120.4(2) . . ?
C20 C21 H21 119.8 . . ?
C22 C21 H21 119.8 . . ?
C21 C22 C17 120.4(2) . . ?
C21 C22 H22 119.8 . . ?
C17 C22 H22 119.8 . . ?

loop_
_geom_bond_atom_site_label_1
_geom_bond_atom_site_label_2
_geom_bond_distance
_geom_bond_site_symmetry_2
_geom_bond_publ_flag
N1 C9 1.344(2) . ?
N1 C16 1.445(2) . ?
N1 C1 1.488(2) . ?
O1 C6 1.434(2) . ?
O1 C7 1.447(2) . ?
O2 C9 1.223(2) . ?
O3 C4 1.423(2) . ?
O3 H3 0.8200 . ?
C1 C2 1.494(3) . ?
C1 C6 1.511(3) . ?
C1 C8 1.561(2) . ?
C2 C3 1.317(2) . ?
C2 H2 0.9300 . ?
C3 C4 1.492(3) . ?
C3 H3A 0.9300 . ?
C4 C5 1.514(2) . ?
C4 H4 0.9800 . ?
C5 C6 1.525(2) . ?
C5 H5A 0.9700 . ?
C5 H5B 0.9700 . ?
C6 H6 0.9800 . ?
C7 C10 1.515(3) . ?
C7 C8 1.539(3) . ?
C7 H7 0.9800 . ?
C8 C9 1.522(3) . ?
C8 H8 0.9800 . ?
C10 C11 1.373(3) . ?
C10 C15 1.381(3) . ?
C11 C12 1.385(3) . ?
C11 H11 0.9300 . ?
C12 C13 1.359(3) . ?
C12 H12 0.9300 . ?
C13 C14 1.365(3) . ?
C13 H13 0.9300 . ?
C14 C15 1.382(3) . ?
C14 H14 0.9300 . ?
C15 H15 0.9300 . ?
C16 C17 1.512(3) . ?
C16 H16A 0.9700 . ?
C16 H16B 0.9700 . ?
C17 C18 1.378(3) . ?
C17 C22 1.385(3) . ?
C18 C19 1.385(3) . ?
C18 H18 0.9300 . ?
C19 C20 1.370(3) . ?
C19 H19 0.9300 . ?
C20 C21 1.370(4) . ?
C20 H20 0.9300 . ?
C21 C22 1.382(3) . ?
C21 H21 0.9300 . ?
C22 H22 0.9300 . ?

loop_
_geom_hbond_atom_site_label_D
_geom_hbond_atom_site_label_H
_geom_hbond_atom_site_label_A
_geom_hbond_distance_DH
_geom_hbond_distance_HA
_geom_hbond_distance_DA
_geom_hbond_angle_DHA
_geom_hbond_site_symmetry_A
O3 H3 O2 0.82 2.01 2.816(2) 169.0 4_666

loop_
_geom_torsion_atom_site_label_1
_geom_torsion_atom_site_label_2
_geom_torsion_atom_site_label_3
_geom_torsion_atom_site_label_4
_geom_torsion
_geom_torsion_site_symmetry_1
_geom_torsion_site_symmetry_2
_geom_torsion_site_symmetry_3
_geom_torsion_site_symmetry_4
_geom_torsion_publ_flag
C9 N1 C1 C2 -114.68(16) . . . . ?
C16 N1 C1 C2 56.3(3) . . . . ?
C9 N1 C1 C6 111.35(16) . . . . ?
C16 N1 C1 C6 -77.7(2) . . . . ?
C9 N1 C1 C8 6.46(14) . . . . ?
C16 N1 C1 C8 177.46(19) . . . . ?
N1 C1 C2 C3 -138.19(19) . . . . ?
C6 C1 C2 C3 -3.9(3) . . . . ?
C8 C1 C2 C3 123.5(2) . . . . ?
C1 C2 C3 C4 -1.9(3) . . . . ?
C2 C3 C4 O3 -144.22(19) . . . . ?
C2 C3 C4 C5 -22.9(3) . . . . ?
O3 C4 C5 C6 172.69(15) . . . . ?
C3 C4 C5 C6 53.2(2) . . . . ?
C7 O1 C6 C1 -28.08(17) . . . . ?
C7 O1 C6 C5 92.62(17) . . . . ?
N1 C1 C6 O1 -71.18(18) . . . . ?
C2 C1 C6 O1 156.24(14) . . . . ?
C8 C1 C6 O1 21.53(16) . . . . ?
N1 C1 C6 C5 166.19(14) . . . . ?
C2 C1 C6 C5 33.6(2) . . . . ?
C8 C1 C6 C5 -101.11(15) . . . . ?
C4 C5 C6 O1 -177.84(14) . . . . ?
C4 C5 C6 C1 -59.3(2) . . . . ?
C6 O1 C7 C10 -105.47(16) . . . . ?
C6 O1 C7 C8 22.49(17) . . . . ?
O1 C7 C8 C9 83.74(17) . . . . ?
C10 C7 C8 C9 -149.53(15) . . . . ?
O1 C7 C8 C1 -7.84(17) . . . . ?
C10 C7 C8 C1 118.89(15) . . . . ?
N1 C1 C8 C9 -5.69(13) . . . . ?
C2 C1 C8 C9 107.26(17) . . . . ?
C6 C1 C8 C9 -121.10(14) . . . . ?
N1 C1 C8 C7 107.22(14) . . . . ?
C2 C1 C8 C7 -139.83(16) . . . . ?
C6 C1 C8 C7 -8.18(17) . . . . ?
C16 N1 C9 O2 4.3(4) . . . . ?
C1 N1 C9 O2 175.1(2) . . . . ?
C16 N1 C9 C8 -177.4(2) . . . . ?
C1 N1 C9 C8 -6.61(15) . . . . ?
C7 C8 C9 O2 80.1(3) . . . . ?
C1 C8 C9 O2 -175.5(2) . . . . ?
C7 C8 C9 N1 -98.11(16) . . . . ?
C1 C8 C9 N1 6.29(14) . . . . ?
O1 C7 C10 C11 -5.2(3) . . . . ?
C8 C7 C10 C11 -128.2(2) . . . . ?
O1 C7 C10 C15 179.39(18) . . . . ?
C8 C7 C10 C15 56.4(2) . . . . ?
C15 C10 C11 C12 -0.5(3) . . . . ?
C7 C10 C11 C12 -176.0(2) . . . . ?
C10 C11 C12 C13 0.6(4) . . . . ?
C11 C12 C13 C14 -0.1(4) . . . . ?
C12 C13 C14 C15 -0.4(4) . . . . ?
C11 C10 C15 C14 0.0(4) . . . . ?
C7 C10 C15 C14 175.6(2) . . . . ?
C13 C14 C15 C10 0.5(4) . . . . ?
C9 N1 C16 C17 -98.9(2) . . . . ?
C1 N1 C16 C17 93.4(2) . . . . ?
N1 C16 C17 C18 14.6(3) . . . . ?
N1 C16 C17 C22 -167.69(17) . . . . ?
C22 C17 C18 C19 0.1(3) . . . . ?
C16 C17 C18 C19 177.79(18) . . . . ?
C17 C18 C19 C20 0.0(3) . . . . ?
C18 C19 C20 C21 -0.4(4) . . . . ?
C19 C20 C21 C22 0.7(4) . . . . ?
C20 C21 C22 C17 -0.5(3) . . . . ?
C18 C17 C22 C21 0.2(3) . . . . ?
C16 C17 C22 C21 -177.61(19) . . . . ?
